data_4131710
loop_
_publ_author_name
'Wu, Lipeng'
'Chitnis, Saurabh S.'
'Jiao, Haijun'
'Annibale, Vincent T.'
'Manners, Ian'

_publ_section_title
;
 Non-Metal-Catalyzed Heterodehydrocoupling of Phosphines and Hydrosilanes:
 Mechanistic Studies of B(C<sub>6</sub>F<sub>5</sub>)<sub>3</sub>-Mediated
 Formation of P-Si Bonds.
;
_journal_issue 46
_journal_name_full 'Journal of the American Chemical Society'
_journal_page_first 16780
_journal_page_last 16790
_journal_paper_doi 10.1021/jacs.7b09175
_journal_volume 139
_journal_year 2017
_chemical_formula_sum 'C32 H42 P2 Si4'
_chemical_formula_weight 600.95
_space_group_crystal_system triclinic
_space_group_IT_number 2
_space_group_name_Hall '-P 1'
_space_group_name_H-M_alt 'P -1'
_atom_sites_solution_hydrogens geom
_audit_creation_method SHELXL-2013
_cell_angle_alpha 95.921(2)
_cell_angle_beta 90.442(3)
_cell_angle_gamma 111.095(2)
_cell_formula_units_Z 1
_cell_length_a 7.7920(3)
_cell_length_b 10.0353(4)
_cell_length_c 11.4214(5)
_cell_measurement_reflns_used 3840
_cell_measurement_temperature 100(2)
_cell_measurement_theta_max 27.774
_cell_measurement_theta_min 1.795
_cell_volume 827.83(6)
_computing_structure_refinement 'SHELXL-2013 (Sheldrick, 2013)'
_diffrn_ambient_temperature 100(2)
_diffrn_detector_area_resol_mean 7.9
_diffrn_measured_fraction_theta_full 0.993
_diffrn_measured_fraction_theta_max 0.984
_diffrn_measurement_device_type 'Bruker APEX II area detector'
_diffrn_measurement_method '\w and \f scans'
_diffrn_radiation_type MoK\a
_diffrn_radiation_wavelength 0.71073
_diffrn_reflns_av_R_equivalents 0.0275
_diffrn_reflns_av_unetI/netI 0.0275
_diffrn_reflns_Laue_measured_fraction_full 0.993
_diffrn_reflns_Laue_measured_fraction_max 0.984
_diffrn_reflns_limit_h_max 9
_diffrn_reflns_limit_h_min -10
_diffrn_reflns_limit_k_max 13
_diffrn_reflns_limit_k_min -13
_diffrn_reflns_limit_l_max 14
_diffrn_reflns_limit_l_min -14
_diffrn_reflns_number 14463
_diffrn_reflns_point_group_measured_fraction_full 0.993
_diffrn_reflns_point_group_measured_fraction_max 0.984
_diffrn_reflns_theta_full 25.242
_diffrn_reflns_theta_max 27.774
_diffrn_reflns_theta_min 1.795
_diffrn_source 'sealed X-ray tube'
_exptl_absorpt_coefficient_mu 0.296
_exptl_absorpt_correction_T_max 0.7456
_exptl_absorpt_correction_T_min 0.5942
_exptl_absorpt_correction_type multi-scan
_exptl_absorpt_process_details 'Bruker Apex 2'
_exptl_crystal_colour Colorless
_exptl_crystal_density_diffrn 1.205
_exptl_crystal_description Plate
_exptl_crystal_F_000 320
_exptl_crystal_size_max 0.360
_exptl_crystal_size_mid 0.220
_exptl_crystal_size_min 0.050
_refine_diff_density_max 0.710
_refine_diff_density_min -0.323
_refine_diff_density_rms 0.085
_refine_ls_extinction_method none
_refine_ls_goodness_of_fit_ref 1.174
_refine_ls_hydrogen_treatment constr
_refine_ls_matrix_type full
_refine_ls_number_parameters 176
_refine_ls_number_reflns 3840
_refine_ls_number_restraints 0
_refine_ls_restrained_S_all 1.174
_refine_ls_R_factor_all 0.0533
_refine_ls_R_factor_gt 0.0459
_refine_ls_shift/su_max 0.000
_refine_ls_shift/su_mean 0.000
_refine_ls_structure_factor_coef Fsqd
_refine_ls_weighting_details 'w=1/[\s^2^(Fo^2^)+(0.0310P)^2^+1.8369P] where P=(Fo^2^+2Fc^2^)/3'
_refine_ls_weighting_scheme calc
_refine_ls_wR_factor_gt 0.1227
_refine_ls_wR_factor_ref 0.1257
_reflns_Friedel_coverage 0.000
_reflns_number_gt 3323
_reflns_number_total 3840
_reflns_threshold_expression 'I > 2\s(I)'
_cod_data_source_file ja7b09175_si_001.cif
_cod_data_source_block 3e
_cod_depositor_comments
;
The following automatic conversions were performed:

data item '_exptl_absorpt_correction_type' value 'Multi-Scan' was
changed to 'multi-scan' in accordance with the
/home/saulius/struct/COD-crude-data/automatic-downloads/DataCite-retrospective/ACS/depositions/lib/dictionaries/cif_core.dic
dictionary named 'cif_core.dic' version 2.4.2 last updated on
2011-04-26.

Automatic conversion script
Id: cif_fix_values 6909 2019-04-08 15:41:33Z antanas 
;
_cod_database_code 4131710
_shelx_space_group_comment
;
The symmetry employed for this shelxl refinement is uniquely defined
by the following loop, which should always be used as a source of
symmetry information in preference to the above space-group names.
They are only intended as comments.
;
_shelx_estimated_absorpt_t_min 0.901
_shelx_estimated_absorpt_t_max 0.985
_shelxl_version_number 2013-4

loop_
_space_group_symop_operation_xyz
'x, y, z'
'-x, -y, -z'

loop_
_atom_site_label
_atom_site_type_symbol
_atom_site_fract_x
_atom_site_fract_y
_atom_site_fract_z
_atom_site_U_iso_or_equiv
_atom_site_adp_type
_atom_site_occupancy
_atom_site_site_symmetry_order
_atom_site_calc_flag
_atom_site_refinement_flags_posn
_atom_site_refinement_flags_adp
P1 P 0.93411(9) 0.22221(7) 0.32554(6) 0.01334(15) Uani 1 1 d . .
Si1 Si 0.69784(9) 0.30113(8) 0.33073(6) 0.01443(16) Uani 1 1 d . .
Si2 Si 0.17526(9) 0.00882(8) 0.75555(6) 0.01409(16) Uani 1 1 d . .
C1 C 1.0749(3) 0.3328(3) 0.2170(2) 0.0163(5) Uani 1 1 d . .
C2 C 1.0385(4) 0.3067(3) 0.0955(3) 0.0270(6) Uani 1 1 d . .
H2 H 0.9352 0.2261 0.0633 0.032 Uiso 1 1 calc R U
C3 C 1.1526(5) 0.3979(4) 0.0209(3) 0.0339(7) Uani 1 1 d . .
H3 H 1.1263 0.3794 -0.0618 0.041 Uiso 1 1 calc R U
C4 C 1.3029(4) 0.5144(3) 0.0661(3) 0.0297(7) Uani 1 1 d . .
H4 H 1.3808 0.5757 0.0147 0.036 Uiso 1 1 calc R U
C5 C 1.3407(4) 0.5424(3) 0.1864(3) 0.0282(7) Uani 1 1 d . .
H5 H 1.4441 0.6234 0.2179 0.034 Uiso 1 1 calc R U
C6 C 1.2273(4) 0.4519(3) 0.2614(3) 0.0214(6) Uani 1 1 d . .
H6 H 1.2541 0.4716 0.3440 0.026 Uiso 1 1 calc R U
C7 C 0.5443(4) 0.2434(3) 0.1938(2) 0.0219(6) Uani 1 1 d . .
H7A H 0.4648 0.3001 0.1938 0.033 Uiso 1 1 calc R U
H7B H 0.4680 0.1413 0.1912 0.033 Uiso 1 1 calc R U
H7C H 0.6196 0.2587 0.1246 0.033 Uiso 1 1 calc R U
C8 C 0.8019(4) 0.5015(3) 0.3535(3) 0.0236(6) Uani 1 1 d . .
H8A H 0.7039 0.5410 0.3610 0.035 Uiso 1 1 calc R U
H8B H 0.8748 0.5367 0.2860 0.035 Uiso 1 1 calc R U
H8C H 0.8818 0.5320 0.4255 0.035 Uiso 1 1 calc R U
C9 C 0.5584(3) 0.2273(3) 0.4587(2) 0.0139(5) Uani 1 1 d . .
C10 C 0.3720(4) 0.2085(3) 0.4572(2) 0.0168(5) Uani 1 1 d . .
H10 H 0.3202 0.2380 0.3937 0.020 Uiso 1 1 calc R U
C11 C 0.2605(3) 0.1475(3) 0.5464(2) 0.0159(5) Uani 1 1 d . .
H11 H 0.1342 0.1364 0.5429 0.019 Uiso 1 1 calc R U
C12 C 0.3309(3) 0.1022(3) 0.6415(2) 0.0144(5) Uani 1 1 d . .
C13 C 0.5189(3) 0.1238(3) 0.6443(2) 0.0159(5) Uani 1 1 d . .
H13 H 0.5711 0.0957 0.7084 0.019 Uiso 1 1 calc R U
C14 C 0.6305(3) 0.1856(3) 0.5553(2) 0.0158(5) Uani 1 1 d . .
H14 H 0.7577 0.1997 0.5600 0.019 Uiso 1 1 calc R U
C15 C -0.0297(4) 0.0630(3) 0.7666(3) 0.0220(6) Uani 1 1 d . .
H15A H 0.0106 0.1666 0.7908 0.033 Uiso 1 1 calc R U
H15B H -0.1109 0.0108 0.8250 0.033 Uiso 1 1 calc R U
H15C H -0.0966 0.0402 0.6897 0.033 Uiso 1 1 calc R U
C16 C 0.3039(4) 0.0595(3) 0.9025(2) 0.0231(6) Uani 1 1 d . .
H16A H 0.4075 0.0259 0.9000 0.035 Uiso 1 1 calc R U
H16B H 0.2210 0.0149 0.9632 0.035 Uiso 1 1 calc R U
H16C H 0.3504 0.1643 0.9212 0.035 Uiso 1 1 calc R U

loop_
_atom_site_aniso_label
_atom_site_aniso_U_11
_atom_site_aniso_U_22
_atom_site_aniso_U_33
_atom_site_aniso_U_23
_atom_site_aniso_U_13
_atom_site_aniso_U_12
P1 0.0144(3) 0.0127(3) 0.0118(3) 0.0021(2) 0.0021(2) 0.0032(2)
Si1 0.0163(3) 0.0148(3) 0.0125(3) 0.0039(3) 0.0028(2) 0.0054(3)
Si2 0.0161(3) 0.0135(3) 0.0114(3) 0.0018(2) 0.0026(2) 0.0038(3)
C1 0.0177(12) 0.0143(12) 0.0181(12) 0.0042(10) 0.0057(9) 0.0065(10)
C2 0.0329(16) 0.0212(14) 0.0198(14) 0.0041(11) 0.0049(12) 0.0006(12)
C3 0.0482(19) 0.0264(16) 0.0206(15) 0.0065(12) 0.0117(13) 0.0044(14)
C4 0.0368(16) 0.0168(13) 0.0358(17) 0.0097(12) 0.0203(13) 0.0078(12)
C5 0.0267(15) 0.0148(13) 0.0391(18) 0.0051(12) 0.0117(13) 0.0021(11)
C6 0.0237(13) 0.0156(13) 0.0229(14) 0.0024(10) 0.0052(11) 0.0044(10)
C7 0.0236(13) 0.0280(15) 0.0165(13) 0.0062(11) 0.0010(10) 0.0112(11)
C8 0.0290(15) 0.0160(13) 0.0262(15) 0.0050(11) 0.0081(11) 0.0080(11)
C9 0.0177(12) 0.0101(11) 0.0126(11) 0.0006(9) 0.0029(9) 0.0038(9)
C10 0.0191(12) 0.0169(12) 0.0154(12) 0.0043(10) 0.0008(9) 0.0072(10)
C11 0.0141(11) 0.0154(12) 0.0179(12) 0.0021(10) 0.0021(9) 0.0050(9)
C12 0.0168(11) 0.0118(11) 0.0128(11) 0.0003(9) 0.0024(9) 0.0033(9)
C13 0.0184(12) 0.0161(12) 0.0128(11) 0.0033(9) -0.0001(9) 0.0056(10)
C14 0.0151(11) 0.0180(12) 0.0139(12) 0.0024(10) 0.0014(9) 0.0056(10)
C15 0.0210(13) 0.0210(14) 0.0251(14) 0.0025(11) 0.0067(11) 0.0089(11)
C16 0.0276(14) 0.0229(14) 0.0146(13) 0.0014(11) 0.0004(10) 0.0043(11)

loop_
_atom_type_symbol
_atom_type_description
_atom_type_scat_dispersion_real
_atom_type_scat_dispersion_imag
_atom_type_scat_source
C C 0.0033 0.0016 'International Tables Vol C Tables 4.2.6.8 and 6.1.1.4'
H H 0.0000 0.0000 'International Tables Vol C Tables 4.2.6.8 and 6.1.1.4'
Si Si 0.0817 0.0704 'International Tables Vol C Tables 4.2.6.8 and 6.1.1.4'
P P 0.1023 0.0942 'International Tables Vol C Tables 4.2.6.8 and 6.1.1.4'

loop_
_geom_angle_atom_site_label_1
_geom_angle_atom_site_label_2
_geom_angle_atom_site_label_3
_geom_angle
_geom_angle_site_symmetry_3
C1 P1 Si1 99.92(8) .
C1 P1 Si2 108.16(9) 2_656
Si1 P1 Si2 107.66(4) 2_656
C8 Si1 C7 109.32(13) .
C8 Si1 C9 111.36(12) .
C7 Si1 C9 108.82(12) .
C8 Si1 P1 106.40(10) .
C7 Si1 P1 114.10(9) .
C9 Si1 P1 106.85(8) .
C15 Si2 C12 110.90(12) .
C15 Si2 C16 108.31(13) .
C12 Si2 C16 109.20(12) .
C15 Si2 P1 105.33(10) 2_656
C12 Si2 P1 102.63(8) 2_656
C16 Si2 P1 120.25(10) 2_656
C6 C1 C2 118.3(2) .
C6 C1 P1 116.8(2) .
C2 C1 P1 124.9(2) .
C1 C2 C3 120.4(3) .
C1 C2 H2 119.8 .
C3 C2 H2 119.8 .
C4 C3 C2 120.5(3) .
C4 C3 H3 119.8 .
C2 C3 H3 119.8 .
C3 C4 C5 119.9(3) .
C3 C4 H4 120.0 .
C5 C4 H4 120.0 .
C4 C5 C6 119.9(3) .
C4 C5 H5 120.0 .
C6 C5 H5 120.0 .
C5 C6 C1 120.9(3) .
C5 C6 H6 119.5 .
C1 C6 H6 119.5 .
Si1 C7 H7A 109.5 .
Si1 C7 H7B 109.5 .
H7A C7 H7B 109.5 .
Si1 C7 H7C 109.5 .
H7A C7 H7C 109.5 .
H7B C7 H7C 109.5 .
Si1 C8 H8A 109.5 .
Si1 C8 H8B 109.5 .
H8A C8 H8B 109.5 .
Si1 C8 H8C 109.5 .
H8A C8 H8C 109.5 .
H8B C8 H8C 109.5 .
C10 C9 C14 117.5(2) .
C10 C9 Si1 119.09(19) .
C14 C9 Si1 123.35(19) .
C11 C10 C9 121.4(2) .
C11 C10 H10 119.3 .
C9 C10 H10 119.3 .
C10 C11 C12 121.2(2) .
C10 C11 H11 119.4 .
C12 C11 H11 119.4 .
C11 C12 C13 117.3(2) .
C11 C12 Si2 120.60(19) .
C13 C12 Si2 122.01(19) .
C14 C13 C12 121.4(2) .
C14 C13 H13 119.3 .
C12 C13 H13 119.3 .
C13 C14 C9 121.0(2) .
C13 C14 H14 119.5 .
C9 C14 H14 119.5 .
Si2 C15 H15A 109.5 .
Si2 C15 H15B 109.5 .
H15A C15 H15B 109.5 .
Si2 C15 H15C 109.5 .
H15A C15 H15C 109.5 .
H15B C15 H15C 109.5 .
Si2 C16 H16A 109.5 .
Si2 C16 H16B 109.5 .
H16A C16 H16B 109.5 .
Si2 C16 H16C 109.5 .
H16A C16 H16C 109.5 .
H16B C16 H16C 109.5 .

loop_
_geom_bond_atom_site_label_1
_geom_bond_atom_site_label_2
_geom_bond_distance
_geom_bond_site_symmetry_2
P1 C1 1.844(3) .
P1 Si1 2.2498(9) .
P1 Si2 2.2544(9) 2_656
Si1 C8 1.866(3) .
Si1 C7 1.870(3) .
Si1 C9 1.880(3) .
Si2 C15 1.865(3) .
Si2 C12 1.872(3) .
Si2 C16 1.874(3) .
Si2 P1 2.2544(9) 2_656
C1 C6 1.393(4) .
C1 C2 1.393(4) .
C2 C3 1.394(4) .
C2 H2 0.9500 .
C3 C4 1.373(5) .
C3 H3 0.9500 .
C4 C5 1.381(5) .
C4 H4 0.9500 .
C5 C6 1.391(4) .
C5 H5 0.9500 .
C6 H6 0.9500 .
C7 H7A 0.9800 .
C7 H7B 0.9800 .
C7 H7C 0.9800 .
C8 H8A 0.9800 .
C8 H8B 0.9800 .
C8 H8C 0.9800 .
C9 C10 1.395(3) .
C9 C14 1.401(3) .
C10 C11 1.388(3) .
C10 H10 0.9500 .
C11 C12 1.399(4) .
C11 H11 0.9500 .
C12 C13 1.401(3) .
C13 C14 1.389(3) .
C13 H13 0.9500 .
C14 H14 0.9500 .
C15 H15A 0.9800 .
C15 H15B 0.9800 .
C15 H15C 0.9800 .
C16 H16A 0.9800 .
C16 H16B 0.9800 .
C16 H16C 0.9800 .
